data_4132638
loop_
_publ_author_name
'Lee, Seungkyu'
'B\"urgi, Hans-Beat'
'Alshmimri, Sultan A.'
'Yaghi, Omar M.'

_publ_section_title
;
 Impact of Disordered Guest-Framework Interactions on the Crystallography
 of Metal-Organic Frameworks.
;
_journal_issue 28
_journal_name_full 'Journal of the American Chemical Society'
_journal_page_first 8958
_journal_page_last 8964
_journal_paper_doi 10.1021/jacs.8b05271
_journal_volume 140
_journal_year 2018
_chemical_formula_moiety '0.5(C129.36 H81.92 O64 Zr12)'
_chemical_formula_sum 'C64.5 H41 O28.5 Zr6'
_chemical_formula_weight 1819.29
_chemical_name_systematic UiO-67
_space_group_crystal_system cubic
_space_group_IT_number 225
_space_group_name_Hall '-F 4 2 3'
_space_group_name_H-M_alt 'F m -3 m'
_atom_sites_solution_hydrogens mixed
_audit_creation_date 2018-04-24
_audit_creation_method
;
Olex2 1.2
(compiled 2017.08.10 svn.r3458 for OlexSys, GUI svn.r5381)
;
_cell_angle_alpha 90
_cell_angle_beta 90
_cell_angle_gamma 90
_cell_formula_units_Z 4
_cell_length_a 26.6840(14)
_cell_length_b 26.6840(14)
_cell_length_c 26.6840(14)
_cell_measurement_reflns_used 2170
_cell_measurement_temperature 100
_cell_measurement_theta_max 35.297
_cell_measurement_theta_min 2.869
_cell_volume 19000.0(17)
_computing_cell_refinement 'SAINT V8.38A (?, 2016)'
_computing_data_reduction 'SAINT V8.38A (?, 2016)'
_computing_molecular_graphics 'Olex2 (Dolomanov et al., 2009)'
_computing_publication_material 'Olex2 (Dolomanov et al., 2009)'
_computing_structure_refinement 'ShelXL (Sheldrick, 2015)'
_diffrn_ambient_temperature 100
_diffrn_detector 'CCD area detector'
_diffrn_detector_area_resol_mean 7.9
_diffrn_detector_type 'Bruker SMART CCD 1K area detector'
_diffrn_measured_fraction_theta_full 1.000
_diffrn_measured_fraction_theta_max 1.000
_diffrn_measurement_device 'three-circle diffractometer'
_diffrn_measurement_device_type 'Bruker APEX-II CCD'
_diffrn_measurement_method '\w scans'
_diffrn_radiation_monochromator graphite
_diffrn_radiation_probe x-ray
_diffrn_radiation_type CuK\a
_diffrn_radiation_wavelength 1.54178
_diffrn_reflns_av_R_equivalents 0.1023
_diffrn_reflns_av_unetI/netI 0.0263
_diffrn_reflns_Laue_measured_fraction_full 1.000
_diffrn_reflns_Laue_measured_fraction_max 1.000
_diffrn_reflns_limit_h_max 20
_diffrn_reflns_limit_h_min -20
_diffrn_reflns_limit_k_max 20
_diffrn_reflns_limit_k_min -20
_diffrn_reflns_limit_l_max 20
_diffrn_reflns_limit_l_min -20
_diffrn_reflns_number 6689
_diffrn_reflns_point_group_measured_fraction_full 1.000
_diffrn_reflns_point_group_measured_fraction_max 1.000
_diffrn_reflns_theta_full 36.303
_diffrn_reflns_theta_max 36.303
_diffrn_reflns_theta_min 2.868
_diffrn_source 'sealed X-ray tube'
_diffrn_source_target Mo
_diffrn_standards_number 0
_exptl_absorpt_coefficient_mu 2.869
_exptl_absorpt_correction_T_max 0.7472
_exptl_absorpt_correction_T_min 0.4676
_exptl_absorpt_correction_type multi-scan
_exptl_absorpt_process_details
'SADABS-2016/2 (Bruker,2016/2) was used for absorption correction. wR2(int) was 0.1071 before and 0.0744 after correction. The Ratio of minimum to maximum transmission is 0.6258. The \l/2 correction factor is Not present.'
_exptl_crystal_colour clear
_exptl_crystal_colour_lustre clear
_exptl_crystal_density_diffrn 0.636
_exptl_crystal_description 'truncated octahedron'
_exptl_crystal_F_000 3584
_exptl_crystal_size_max 0.1
_exptl_crystal_size_mid 0.1
_exptl_crystal_size_min 0.1
_platon_squeeze_details
;
TITL 110K in Fm-3m #225
CELL   26.6840   26.6840   26.6840     90.00     90.00     90.00
SPGR Fm-3m
# Solvent Accessible Volume =     12984
# Electrons Found in S.A.V. =      2384
# Note: Atoms in Void are Labelled as Cxxx and Qxxx for all Others
C101 0.111 0.111 0.111 !       1.43 eA-3
C102 1.000 0.498 0.242 !       1.05 eA-3
C103 0.342 0.345 0.155 !       0.76 eA-3
C104 0.827 0.177 0.177 !       0.74 eA-3
C105 0.712 0.155 0.345 !       0.73 eA-3
C106 1.000 0.500 0.000 !       0.69 eA-3
C107 0.618 0.118 0.118 !       0.68 eA-3
C108 0.366 0.135 0.173 !       0.66 eA-3
C109 0.250 0.250 0.250 !       0.66 eA-3
C110 0.315 0.056 0.056 !       0.65 eA-3
C111 0.521 0.027 0.209 !       0.62 eA-3
C112 0.500 0.074 0.166 !       0.58 eA-3
Q113 0.500 0.504 0.109 !       0.56 eA-3
C114 0.828 0.172 0.328 !       0.53 eA-3
C115 0.322 0.093 0.093 !       0.53 eA-3
;
_refine_diff_density_max 0.207
_refine_diff_density_min -0.601
_refine_diff_density_rms 0.048
_refine_ls_extinction_method none
_refine_ls_goodness_of_fit_ref 1.166
_refine_ls_hydrogen_treatment constr
_refine_ls_matrix_type full
_refine_ls_number_parameters 40
_refine_ls_number_reflns 280
_refine_ls_number_restraints 39
_refine_ls_restrained_S_all 1.117
_refine_ls_R_factor_all 0.0572
_refine_ls_R_factor_gt 0.0486
_refine_ls_shift/su_max 0.000
_refine_ls_shift/su_mean 0.000
_refine_ls_structure_factor_coef Fsqd
_refine_ls_weighting_details 'w=1/[\s^2^(Fo^2^)+(0.0425P)^2^+414.4571P] where P=(Fo^2^+2Fc^2^)/3'
_refine_ls_weighting_scheme calc
_refine_ls_wR_factor_gt 0.1148
_refine_ls_wR_factor_ref 0.1206
_reflns_Friedel_coverage 0.000
_reflns_number_gt 246
_reflns_number_total 280
_reflns_threshold_expression 'I > 2\s(I)'
_cod_data_source_file Uio-67_22defect_DMF_100K.cif
_cod_data_source_block UiO-67_22defect_DMF_100K
_cod_original_cell_volume 19000(3)
_cod_original_formula_sum 'C64.50 H41 O28.50 Zr6'
_cod_database_code 4132638
_shelx_shelxl_version_number 2017/1
_shelx_space_group_comment
;
The symmetry employed for this shelxl refinement is uniquely defined
by the following loop, which should always be used as a source of
symmetry information in preference to the above space-group names.
They are only intended as comments.
;
_shelx_estimated_absorpt_t_max 0.762
_shelx_estimated_absorpt_t_min 0.762
_olex2_refinement_description
;
1. Fixed Uiso
 At 1.2 times of:
  All C(H) groups
2. Restrained distances
 O0AA-Zr1
 2.18 with sigma of 0.02
3. Rigid bond restraints
 C1, C2
 with sigma for 1-2 distances of 0.01 and sigma for 1-3 distances of 0.01
 C3, C4
 with sigma for 1-2 distances of 0.01 and sigma for 1-3 distances of 0.01
4. Uiso/Uaniso restraints and constraints
C3 \\sim C4: within 1.7A with sigma of 0.04 and sigma for terminal atoms of 0.08
C3 \\sim C4 \\sim C5 \\sim C2: within 1.7A with sigma of 0.04 and sigma for
terminal atoms of 0.08
Uanis(O2) \\sim Ueq: with sigma of 0.05 and sigma for terminal atoms of 0.1
Uanis(O2) \\sim Ueq, Uanis(O1) \\sim Ueq: with sigma of 0.01 and sigma for
terminal atoms of 0.2
Uanis(C1) \\sim Ueq: with sigma of 0.1 and sigma for terminal atoms of 0.2
Uanis(O2) = Uanis(O1)
5. Others
 Fixed Sof: O3(0.385) C1(0.1925) C2(0.1925) C5(0.1925) C3(0.385) H3(0.385)
 C4(0.385) H4(0.385) O1(0.08333) O2(0.08333) H2(0.08333) O0AA(0.115)
 Fixed Uiso: H2(0.1) O0AA(0.1)
 Fixed X: H2(1.067301)
 Fixed Y: H2(0.567301)
 Fixed Z: H2(0.567301)
6.a Aromatic/amide H refined with riding coordinates:
 C3(H3), C4(H4)
;
_platon_squeeze_void_probe_radius 1.20
_olex2_submission_original_sample_id UiO-67_22defect_DMF_100K
_olex2_submission_special_instructions 'No special instructions were received'

loop_
_space_group_symop_operation_xyz
'x, y, z'
'-y, x, z'
'-x, -y, z'
'y, -x, z'
'x, -z, y'
'x, -y, -z'
'x, z, -y'
'z, y, -x'
'-x, y, -z'
'-z, y, x'
'z, x, y'
'y, z, x'
'-y, -z, x'
'z, -x, -y'
'-y, z, -x'
'-z, -x, y'
'-z, x, -y'
'y, -z, -x'
'y, x, -z'
'-y, -x, -z'
'-x, z, y'
'-x, -z, -y'
'z, -y, x'
'-z, -y, -x'
'x, y+1/2, z+1/2'
'-y, x+1/2, z+1/2'
'-x, -y+1/2, z+1/2'
'y, -x+1/2, z+1/2'
'x, -z+1/2, y+1/2'
'x, -y+1/2, -z+1/2'
'x, z+1/2, -y+1/2'
'z, y+1/2, -x+1/2'
'-x, y+1/2, -z+1/2'
'-z, y+1/2, x+1/2'
'z, x+1/2, y+1/2'
'y, z+1/2, x+1/2'
'-y, -z+1/2, x+1/2'
'z, -x+1/2, -y+1/2'
'-y, z+1/2, -x+1/2'
'-z, -x+1/2, y+1/2'
'-z, x+1/2, -y+1/2'
'y, -z+1/2, -x+1/2'
'y, x+1/2, -z+1/2'
'-y, -x+1/2, -z+1/2'
'-x, z+1/2, y+1/2'
'-x, -z+1/2, -y+1/2'
'z, -y+1/2, x+1/2'
'-z, -y+1/2, -x+1/2'
'x+1/2, y, z+1/2'
'-y+1/2, x, z+1/2'
'-x+1/2, -y, z+1/2'
'y+1/2, -x, z+1/2'
'x+1/2, -z, y+1/2'
'x+1/2, -y, -z+1/2'
'x+1/2, z, -y+1/2'
'z+1/2, y, -x+1/2'
'-x+1/2, y, -z+1/2'
'-z+1/2, y, x+1/2'
'z+1/2, x, y+1/2'
'y+1/2, z, x+1/2'
'-y+1/2, -z, x+1/2'
'z+1/2, -x, -y+1/2'
'-y+1/2, z, -x+1/2'
'-z+1/2, -x, y+1/2'
'-z+1/2, x, -y+1/2'
'y+1/2, -z, -x+1/2'
'y+1/2, x, -z+1/2'
'-y+1/2, -x, -z+1/2'
'-x+1/2, z, y+1/2'
'-x+1/2, -z, -y+1/2'
'z+1/2, -y, x+1/2'
'-z+1/2, -y, -x+1/2'
'x+1/2, y+1/2, z'
'-y+1/2, x+1/2, z'
'-x+1/2, -y+1/2, z'
'y+1/2, -x+1/2, z'
'x+1/2, -z+1/2, y'
'x+1/2, -y+1/2, -z'
'x+1/2, z+1/2, -y'
'z+1/2, y+1/2, -x'
'-x+1/2, y+1/2, -z'
'-z+1/2, y+1/2, x'
'z+1/2, x+1/2, y'
'y+1/2, z+1/2, x'
'-y+1/2, -z+1/2, x'
'z+1/2, -x+1/2, -y'
'-y+1/2, z+1/2, -x'
'-z+1/2, -x+1/2, y'
'-z+1/2, x+1/2, -y'
'y+1/2, -z+1/2, -x'
'y+1/2, x+1/2, -z'
'-y+1/2, -x+1/2, -z'
'-x+1/2, z+1/2, y'
'-x+1/2, -z+1/2, -y'
'z+1/2, -y+1/2, x'
'-z+1/2, -y+1/2, -x'
'-x, -y, -z'
'y, -x, -z'
'x, y, -z'
'-y, x, -z'
'-x, z, -y'
'-x, y, z'
'-x, -z, y'
'-z, -y, x'
'x, -y, z'
'z, -y, -x'
'-z, -x, -y'
'-y, -z, -x'
'y, z, -x'
'-z, x, y'
'y, -z, x'
'z, x, -y'
'z, -x, y'
'-y, z, x'
'-y, -x, z'
'y, x, z'
'x, -z, -y'
'x, z, y'
'-z, y, -x'
'z, y, x'
'-x, -y+1/2, -z+1/2'
'y, -x+1/2, -z+1/2'
'x, y+1/2, -z+1/2'
'-y, x+1/2, -z+1/2'
'-x, z+1/2, -y+1/2'
'-x, y+1/2, z+1/2'
'-x, -z+1/2, y+1/2'
'-z, -y+1/2, x+1/2'
'x, -y+1/2, z+1/2'
'z, -y+1/2, -x+1/2'
'-z, -x+1/2, -y+1/2'
'-y, -z+1/2, -x+1/2'
'y, z+1/2, -x+1/2'
'-z, x+1/2, y+1/2'
'y, -z+1/2, x+1/2'
'z, x+1/2, -y+1/2'
'z, -x+1/2, y+1/2'
'-y, z+1/2, x+1/2'
'-y, -x+1/2, z+1/2'
'y, x+1/2, z+1/2'
'x, -z+1/2, -y+1/2'
'x, z+1/2, y+1/2'
'-z, y+1/2, -x+1/2'
'z, y+1/2, x+1/2'
'-x+1/2, -y, -z+1/2'
'y+1/2, -x, -z+1/2'
'x+1/2, y, -z+1/2'
'-y+1/2, x, -z+1/2'
'-x+1/2, z, -y+1/2'
'-x+1/2, y, z+1/2'
'-x+1/2, -z, y+1/2'
'-z+1/2, -y, x+1/2'
'x+1/2, -y, z+1/2'
'z+1/2, -y, -x+1/2'
'-z+1/2, -x, -y+1/2'
'-y+1/2, -z, -x+1/2'
'y+1/2, z, -x+1/2'
'-z+1/2, x, y+1/2'
'y+1/2, -z, x+1/2'
'z+1/2, x, -y+1/2'
'z+1/2, -x, y+1/2'
'-y+1/2, z, x+1/2'
'-y+1/2, -x, z+1/2'
'y+1/2, x, z+1/2'
'x+1/2, -z, -y+1/2'
'x+1/2, z, y+1/2'
'-z+1/2, y, -x+1/2'
'z+1/2, y, x+1/2'
'-x+1/2, -y+1/2, -z'
'y+1/2, -x+1/2, -z'
'x+1/2, y+1/2, -z'
'-y+1/2, x+1/2, -z'
'-x+1/2, z+1/2, -y'
'-x+1/2, y+1/2, z'
'-x+1/2, -z+1/2, y'
'-z+1/2, -y+1/2, x'
'x+1/2, -y+1/2, z'
'z+1/2, -y+1/2, -x'
'-z+1/2, -x+1/2, -y'
'-y+1/2, -z+1/2, -x'
'y+1/2, z+1/2, -x'
'-z+1/2, x+1/2, y'
'y+1/2, -z+1/2, x'
'z+1/2, x+1/2, -y'
'z+1/2, -x+1/2, y'
'-y+1/2, z+1/2, x'
'-y+1/2, -x+1/2, z'
'y+1/2, x+1/2, z'
'x+1/2, -z+1/2, -y'
'x+1/2, z+1/2, y'
'-z+1/2, y+1/2, -x'
'z+1/2, y+1/2, x'

loop_
_atom_site_label
_atom_site_type_symbol
_atom_site_fract_x
_atom_site_fract_y
_atom_site_fract_z
_atom_site_U_iso_or_equiv
_atom_site_adp_type
_atom_site_occupancy
_atom_site_site_symmetry_order
_atom_site_calc_flag
_atom_site_refinement_flags_posn
_atom_site_refinement_flags_adp
_atom_site_refinement_flags_occupancy
_atom_site_disorder_assembly
_atom_site_disorder_group
Zr1 Zr 1.000000 0.500000 0.59245(10) 0.0709(14) Uani 1 8 d DS T P . .
O3 O 1.0732(6) 0.500000 0.6319(5) 0.082(8) Uani 0.77 2 d S T P A 1
C1 C 1.1166(11) 0.500000 0.6166(11) 0.068(10) Uani 0.77 4 d S TU P A 1
C2 C 1.1574(8) 0.500000 0.6574(8) 0.096(10) Uani 0.77 4 d S TU P A 1
C5 C 1.2298(7) 0.500000 0.7298(7) 0.145(12) Uani 0.77 4 d S TU P A 1
C3 C 1.1423(7) 0.500000 0.7044(8) 0.139(8) Uani 0.77 2 d S TU P A 1
H3 H 1.107480 0.500000 0.711934 0.167 Uiso 0.77 2 calc RS T P A 1
C4 C 1.1774(7) 0.500000 0.7430(9) 0.167(9) Uani 0.77 2 d S TU P A 1
H4 H 1.167072 0.500000 0.777035 0.200 Uiso 0.77 2 calc RS T P A 1
O1 O 1.0415(10) 0.5415(10) 0.5415(10) 0.078(6) Uani 0.5 6 d S TU P B 1
O2 O 1.0494(10) 0.5494(10) 0.5494(10) 0.078(6) Uani 0.5 6 d S TU P B 2
H2 H 1.067301 0.567301 0.567301 0.100 Uiso 0.5 6 d S T P C 2
O0AA O 1.063(3) 0.500000 0.645(3) 0.100 Uiso 0.23 2 d DS T P A 1

loop_
_atom_site_aniso_label
_atom_site_aniso_U_11
_atom_site_aniso_U_22
_atom_site_aniso_U_33
_atom_site_aniso_U_23
_atom_site_aniso_U_13
_atom_site_aniso_U_12
Zr1 0.0739(17) 0.0739(17) 0.065(2) 0.000 0.000 0.000
O3 0.079(13) 0.110(10) 0.057(16) 0.000 0.000(17) 0.000
C1 0.050(13) 0.10(2) 0.050(13) 0.000 0.02(2) 0.000
C2 0.042(11) 0.21(3) 0.042(11) 0.000 0.018(16) 0.000
C5 0.086(15) 0.26(3) 0.086(15) 0.000 -0.05(2) 0.000
C3 0.031(16) 0.31(2) 0.072(16) 0.000 -0.023(12) 0.000
C4 0.057(16) 0.36(3) 0.086(17) 0.000 -0.025(13) 0.000
O1 0.078(6) 0.078(6) 0.078(6) -0.001(4) -0.001(4) -0.001(4)
O2 0.078(6) 0.078(6) 0.078(6) -0.001(4) -0.001(4) -0.001(4)

loop_
_atom_type_symbol
_atom_type_description
_atom_type_scat_dispersion_real
_atom_type_scat_dispersion_imag
_atom_type_scat_source
C C 0.0181 0.0091 'International Tables Vol C Tables 4.2.6.8 and 6.1.1.4'
H H 0.0000 0.0000 'International Tables Vol C Tables 4.2.6.8 and 6.1.1.4'
O O 0.0492 0.0322 'International Tables Vol C Tables 4.2.6.8 and 6.1.1.4'
Zr Zr -0.1862 2.2449 'International Tables Vol C Tables 4.2.6.8 and 6.1.1.4'

loop_
_geom_angle_atom_site_label_1
_geom_angle_atom_site_label_2
_geom_angle_atom_site_label_3
_geom_angle
_geom_angle_site_symmetry_1
_geom_angle_site_symmetry_3
O1 Zr1 O1 98(3) 3_765 .
O1 Zr1 O1 64.6(14) . 74_645
O1 Zr1 O1 64.6(14) 3_765 74_645
O1 Zr1 O1 64.6(14) 3_765 76_565
O1 Zr1 O1 64.6(14) . 76_565
O1 Zr1 O1 98(3) 76_565 74_645
O1 Zr1 O2 107.5(8) 74_645 76_565
O1 Zr1 O2 69.9(4) . 76_565
O1 Zr1 O2 69.9(4) 3_765 76_565
O1 Zr1 O2 69.9(4) . 74_645
O1 Zr1 O2 9(2) 76_565 76_565
O1 Zr1 O2 9(2) 74_645 74_645
O1 Zr1 O2 69.9(4) 3_765 74_645
O1 Zr1 O2 9(2) 3_765 3_765
O1 Zr1 O2 107.5(8) 76_565 74_645
O1 Zr1 O2 107.5(8) . 3_765
O1 Zr1 O2 69.9(4) 76_565 3_765
O1 Zr1 O2 69.9(4) 74_645 3_765
O1 Zr1 O0AA 146.1(9) 74_645 76_565
O1 Zr1 O0AA 146.1(9) 74_645 .
O1 Zr1 O0AA 91(3) 74_645 74_645
O1 Zr1 O0AA 91(3) 3_765 3_765
O1 Zr1 O0AA 91(3) . 74_645
O1 Zr1 O0AA 146.1(9) . 3_765
O1 Zr1 O0AA 146.1(9) . 76_565
O1 Zr1 O0AA 146.1(9) 76_565 3_765
O1 Zr1 O0AA 146.1(9) 3_765 74_645
O1 Zr1 O0AA 91(3) 74_645 3_765
O1 Zr1 O0AA 91(3) 76_565 76_565
O1 Zr1 O0AA 146.1(9) 3_765 .
O1 Zr1 O0AA 91(3) 3_765 76_565
O1 Zr1 O0AA 91(3) . .
O1 Zr1 O0AA 91(3) 76_565 .
O1 Zr1 O0AA 146.1(9) 76_565 74_645
O2 Zr1 O2 117(2) 3_765 .
O2 Zr1 O2 74.0(11) 76_565 .
O2 Zr1 O2 74.0(11) 3_765 76_565
O2 Zr1 O2 74.0(11) 74_645 .
O0AA Zr1 O2 143.0(5) 74_645 76_565
O0AA Zr1 O2 143.0(5) . 74_645
O0AA Zr1 O2 143.0(5) 76_565 74_645
O0AA Zr1 O2 143.0(5) . 3_765
O0AA Zr1 O2 83(2) 74_645 74_645
O0AA Zr1 O2 83(2) 76_565 76_565
O0AA Zr1 O2 83(2) 3_765 3_765
O0AA Zr1 O2 83(2) 3_765 74_645
O0AA Zr1 O2 143.0(5) 3_765 76_565
O0AA Zr1 O2 143.0(5) 74_645 3_765
O0AA Zr1 O2 83(2) 76_565 3_765
O0AA Zr1 O2 83(2) . 76_565
O0AA Zr1 O0AA 66(3) 74_645 3_765
O0AA Zr1 O0AA 100(6) 74_645 76_565
O0AA Zr1 O0AA 66(3) . 76_565
O0AA Zr1 O0AA 66(3) 76_565 3_765
O0AA Zr1 O0AA 100(6) . 3_765
O0AA Zr1 O0AA 66(3) . 74_645
C1 O3 Zr1 132(2) . .
O3 C1 O3 129(4) 71_564 .
O3 C1 C2 116(2) 71_564 .
O3 C1 C2 116(2) . .
O3 C1 O0AA 137(4) . 71_564
O3 C1 O0AA 8.4(17) . .
O3 C1 O0AA 137(4) 71_564 .
O3 C1 O0AA 8.4(17) 71_564 71_564
C2 C1 O0AA 107(3) . 71_564
C2 C1 O0AA 107(3) . .
O0AA C1 O0AA 146(5) 71_564 .
C3 C2 C1 117.1(16) 71_564 .
C3 C2 C1 117.1(16) . .
C3 C2 C3 126(3) 71_564 .
C4 C5 C5 120.9(15) . 145_766
C4 C5 C5 120.9(15) 71_564 145_766
C4 C5 C4 118(3) . 71_564
C2 C3 C4 120(2) . .
C3 C4 C5 118(2) . .
Zr1 O1 Zr1 114.5(10) 101_756 56_556
Zr1 O1 Zr1 114.5(10) . 101_756
Zr1 O1 Zr1 114.5(10) . 56_556
Zr1 O2 Zr1 105.6(13) . 56_556
Zr1 O2 Zr1 105.6(13) 56_556 101_756
Zr1 O2 Zr1 105.6(13) . 101_756
C1 O0AA Zr1 112(5) . .

loop_
_geom_bond_atom_site_label_1
_geom_bond_atom_site_label_2
_geom_bond_distance
_geom_bond_site_symmetry_2
Zr1 O1 2.074(12) 3_765
Zr1 O1 2.074(12) 76_565
Zr1 O1 2.074(12) .
Zr1 O1 2.074(12) 74_645
Zr1 O2 2.190(19) 76_565
Zr1 O2 2.190(19) 3_765
Zr1 O2 2.190(19) .
Zr1 O2 2.190(19) 74_645
Zr1 O0AA 2.18(2) 76_565
Zr1 O0AA 2.18(2) .
Zr1 O0AA 2.18(2) 74_645
Zr1 O0AA 2.18(2) 3_765
O3 C1 1.23(3) .
C1 C2 1.54(5) .
C1 O0AA 1.62(9) 71_564
C1 O0AA 1.62(9) .
C2 C3 1.32(2) 71_564
C2 C3 1.32(2) .
C5 C5 1.52(5) 145_766
C5 C4 1.44(2) 71_564
C5 C4 1.44(2) .
C3 C4 1.39(2) .

loop_
_platon_squeeze_void_nr
_platon_squeeze_void_average_x
_platon_squeeze_void_average_y
_platon_squeeze_void_average_z
_platon_squeeze_void_volume
_platon_squeeze_void_count_electrons
_platon_squeeze_void_content
1 0.328 -0.008 -0.005 12833 2419 ' '

loop_
_smtbx_masks_void_nr
_smtbx_masks_void_average_x
_smtbx_masks_void_average_y
_smtbx_masks_void_average_z
_smtbx_masks_void_volume
_smtbx_masks_void_count_electrons
1 -0.848 -0.486 -0.267 13344.6 2913.8
